data_2018734
loop_
_publ_author_name
'D\'iaz de Vivar, M. Enriqueta'
'Baggio, Sergio'
'Baggio, Ricardo'

_publ_section_title
;
 An anisaldehyde sodium bisulfite derivative:
 poly[[\m~4~-(hydroxy)(4-methoxyphenyl)methanesulfonato]sodium]
;
_journal_coeditor_code EG3104
_journal_issue 1
_journal_name_full 'Acta Crystallographica Section C'
_journal_page_first 52
_journal_page_last 55
_journal_paper_doi 10.1107/S0108270112047774
_journal_volume 69
_journal_year 2013
_chemical_formula_iupac '[Na (C8 H9 O5 S)]'
_chemical_formula_moiety 'C8 H9 Na O5 S'
_chemical_formula_sum 'C8 H9 Na O5 S'
_chemical_formula_weight 240.20
_chemical_name_systematic
;
Poly[[\m~4~-(hydroxy)(4-methoxyphenyl)methanesulfonato]sodium]
;
_space_group_IT_number 14
_symmetry_cell_setting monoclinic
_symmetry_space_group_name_Hall '-P 2ybc'
_symmetry_space_group_name_H-M 'P 1 21/c 1'
_atom_sites_solution_hydrogens geom
_atom_sites_solution_primary direct
_atom_sites_solution_secondary difmap
_audit_creation_method SHELXL97
_cell_angle_alpha 90.00
_cell_angle_beta 101.365(3)
_cell_angle_gamma 90.00
_cell_formula_units_Z 4
_cell_length_a 16.649(3)
_cell_length_b 6.0854(10)
_cell_length_c 9.8244(16)
_cell_measurement_reflns_used 6270
_cell_measurement_temperature 170(2)
_cell_measurement_theta_max 26.32
_cell_measurement_theta_min 3.12
_cell_volume 975.8(3)
_computing_cell_refinement 'SAINT (Bruker, 2001)'
_computing_data_collection 'SMART (Bruker, 2001)'
_computing_data_reduction 'SAINT (Bruker, 2001)'
_computing_molecular_graphics 'SHELXTL (Sheldrick, 2008)'
_computing_publication_material
;
SHELXTL (Sheldrick, 2008) and PLATON (Spek, 2009)
;
_computing_structure_refinement 'SHELXL97 (Sheldrick, 2008)'
_computing_structure_solution 'SHELXS97 (Sheldrick, 2008)'
_diffrn_ambient_temperature 170(2)
_diffrn_measured_fraction_theta_full 0.998
_diffrn_measured_fraction_theta_max 0.938
_diffrn_measurement_device_type 'Bruker SMART CCD area-detector'
_diffrn_measurement_method '\f and \w'
_diffrn_radiation_monochromator graphite
_diffrn_radiation_source 'fine-focus sealed tube'
_diffrn_radiation_type MoK\a
_diffrn_radiation_wavelength 0.71073
_diffrn_reflns_av_R_equivalents 0.0679
_diffrn_reflns_av_sigmaI/netI 0.1120
_diffrn_reflns_limit_h_max 20
_diffrn_reflns_limit_h_min -20
_diffrn_reflns_limit_k_max 7
_diffrn_reflns_limit_k_min -7
_diffrn_reflns_limit_l_max 12
_diffrn_reflns_limit_l_min -12
_diffrn_reflns_number 9705
_diffrn_reflns_theta_full 26.00
_diffrn_reflns_theta_max 27.75
_diffrn_reflns_theta_min 2.50
_diffrn_standards_number 0
_exptl_absorpt_coefficient_mu 0.372
_exptl_absorpt_correction_T_max 0.95
_exptl_absorpt_correction_T_min 0.92
_exptl_absorpt_correction_type multi-scan
_exptl_absorpt_process_details '(SADABS; Sheldrick, 2001)'
_exptl_crystal_colour colourless
_exptl_crystal_density_diffrn 1.635
_exptl_crystal_density_method 'not measured'
_exptl_crystal_description block
_exptl_crystal_F_000 496
_exptl_crystal_size_max 0.25
_exptl_crystal_size_mid 0.18
_exptl_crystal_size_min 0.15
_refine_diff_density_max 0.527
_refine_diff_density_min -0.355
_refine_ls_extinction_method none
_refine_ls_goodness_of_fit_ref 1.054
_refine_ls_hydrogen_treatment mixed
_refine_ls_matrix_type full
_refine_ls_number_parameters 141
_refine_ls_number_reflns 2152
_refine_ls_number_restraints 0
_refine_ls_restrained_S_all 1.054
_refine_ls_R_factor_all 0.0787
_refine_ls_R_factor_gt 0.0505
_refine_ls_shift/su_max 0.000
_refine_ls_shift/su_mean 0.000
_refine_ls_structure_factor_coef Fsqd
_refine_ls_weighting_details 'calc w = 1/[\s^2^(Fo^2^)+0.0255P] where P=(Fo^2^+2Fc^2^)/3'
_refine_ls_weighting_scheme calc
_refine_ls_wR_factor_gt 0.1174
_refine_ls_wR_factor_ref 0.1323
_reflns_number_gt 1553
_reflns_number_total 2152
_reflns_threshold_expression I>2\s(I)
_cod_data_source_file eg3104.cif
_cod_data_source_block I
_cod_original_sg_symbol_H-M 'P 21/c'
_cod_database_code 2018734
_cod_database_fobs_code 2018734

loop_
_symmetry_equiv_pos_as_xyz
'x, y, z'
'-x, y+1/2, -z+1/2'
'-x, -y, -z'
'x, -y-1/2, z-1/2'

loop_
_atom_site_type_symbol
_atom_site_label
_atom_site_fract_x
_atom_site_fract_y
_atom_site_fract_z
_atom_site_U_iso_or_equiv
_atom_site_adp_type
_atom_site_calc_flag
_atom_site_refinement_flags
_atom_site_occupancy
_atom_site_symmetry_multiplicity
Na Na1 0.45801(7) 0.32081(16) 0.62318(11) 0.0248(3) Uani d . 1 1
O O1 0.44313(12) 0.6727(3) 0.51144(19) 0.0262(5) Uani d . 1 1
O O2 0.44279(12) 0.9413(3) 0.69395(18) 0.0271(5) Uani d . 1 1
O O3 0.36365(12) 1.0086(3) 0.46680(17) 0.0255(5) Uani d . 1 1
O O4 0.06777(13) 0.4579(3) 0.1499(2) 0.0334(5) Uani d . 1 1
O O5 0.34392(12) 0.5072(3) 0.6900(2) 0.0255(5) Uani d . 1 1
H H5 0.349(2) 0.519(6) 0.777(4) 0.046(10) Uiso d . 1 1
S S1 0.39701(4) 0.84056(10) 0.56812(7) 0.0215(2) Uani d . 1 1
C C1 0.31082(18) 0.6947(4) 0.6149(3) 0.0235(7) Uani d . 1 1
H H1 0.2848 0.7885 0.6747 0.028 Uiso calc R 1 1
C C2 0.24889(17) 0.6321(4) 0.4888(3) 0.0228(6) Uani d . 1 1
C C3 0.25539(19) 0.4371(5) 0.4182(3) 0.0305(7) Uani d . 1 1
H H3 0.3003 0.3462 0.4485 0.037 Uiso calc R 1 1
C C4 0.1975(2) 0.3742(4) 0.3047(3) 0.0311(7) Uani d . 1 1
H H4 0.2037 0.2435 0.2589 0.037 Uiso calc R 1 1
C C5 0.13000(19) 0.5066(4) 0.2593(3) 0.0273(7) Uani d . 1 1
C C6 0.1230(2) 0.7047(5) 0.3257(3) 0.0319(7) Uani d . 1 1
H H6 0.0787 0.7967 0.2935 0.038 Uiso calc R 1 1
C C7 0.18134(19) 0.7658(5) 0.4391(3) 0.0308(7) Uani d . 1 1
H H7 0.1756 0.8984 0.4833 0.037 Uiso calc R 1 1
C C8 0.0712(2) 0.2521(5) 0.0810(3) 0.0394(8) Uani d . 1 1
H H8A 0.0241 0.2376 0.0075 0.059 Uiso calc R 1 1
H H8B 0.0718 0.1344 0.1463 0.059 Uiso calc R 1 1
H H8C 0.1200 0.2461 0.0430 0.059 Uiso calc R 1 1

loop_
_atom_site_aniso_label
_atom_site_aniso_U_11
_atom_site_aniso_U_22
_atom_site_aniso_U_33
_atom_site_aniso_U_12
_atom_site_aniso_U_13
_atom_site_aniso_U_23
Na1 0.0314(8) 0.0149(5) 0.0276(6) 0.0011(4) 0.0047(5) 0.0005(4)
O1 0.0329(13) 0.0162(9) 0.0314(11) 0.0036(8) 0.0105(10) 0.0003(8)
O2 0.0348(13) 0.0199(10) 0.0239(10) -0.0050(9) -0.0008(9) -0.0014(8)
O3 0.0384(13) 0.0140(9) 0.0230(10) 0.0049(8) 0.0033(9) 0.0035(7)
O4 0.0322(13) 0.0284(11) 0.0362(12) -0.0011(9) -0.0015(10) 0.0006(9)
O5 0.0388(13) 0.0166(9) 0.0209(11) 0.0025(8) 0.0052(10) 0.0033(8)
S1 0.0297(5) 0.0119(3) 0.0229(4) 0.0013(3) 0.0050(3) 0.0009(3)
C1 0.0290(18) 0.0145(12) 0.0278(15) 0.0054(12) 0.0077(13) 0.0006(11)
C2 0.0253(17) 0.0156(13) 0.0268(15) 0.0012(11) 0.0030(13) 0.0021(11)
C3 0.0300(19) 0.0204(14) 0.0379(18) 0.0064(13) -0.0008(14) -0.0041(13)
C4 0.033(2) 0.0186(14) 0.0388(18) 0.0014(13) 0.0003(15) -0.0057(13)
C5 0.0272(18) 0.0239(14) 0.0293(16) -0.0022(13) 0.0018(13) 0.0052(12)
C6 0.0303(19) 0.0277(15) 0.0354(18) 0.0080(13) 0.0007(15) 0.0000(13)
C7 0.037(2) 0.0211(14) 0.0339(17) 0.0067(13) 0.0050(15) -0.0005(12)
C8 0.046(2) 0.0304(16) 0.0377(19) -0.0059(16) -0.0019(16) -0.0020(14)

loop_
_atom_type_symbol
_atom_type_description
_atom_type_scat_dispersion_real
_atom_type_scat_dispersion_imag
_atom_type_scat_source
C C 0.0033 0.0016 'International Tables Vol C Tables 4.2.6.8 and 6.1.1.4'
H H 0.0000 0.0000 'International Tables Vol C Tables 4.2.6.8 and 6.1.1.4'
O O 0.0106 0.0060 'International Tables Vol C Tables 4.2.6.8 and 6.1.1.4'
S S 0.1246 0.1234 'International Tables Vol C Tables 4.2.6.8 and 6.1.1.4'
Na Na 0.0362 0.0249 'International Tables Vol C Tables 4.2.6.8 and 6.1.1.4'

loop_
_geom_angle_atom_site_label_1
_geom_angle_atom_site_label_2
_geom_angle_atom_site_label_3
_geom_angle_site_symmetry_1
_geom_angle_site_symmetry_3
_geom_angle
O1 Na1 O2 3_666 2_646 87.64(8)
O1 Na1 O1 3_666 . 75.11(7)
O2 Na1 O1 2_646 . 93.80(8)
O1 Na1 O5 3_666 . 146.87(8)
O2 Na1 O5 2_646 . 96.88(7)
O1 Na1 O5 . . 71.86(7)
O1 Na1 O2 3_666 1_545 107.80(7)
O2 Na1 O2 2_646 1_545 100.23(6)
O1 Na1 O2 . 1_545 165.74(9)
O5 Na1 O2 . 1_545 103.65(7)
O1 Na1 O3 3_666 1_545 94.91(7)
O2 Na1 O3 2_646 1_545 154.36(7)
O1 Na1 O3 . 1_545 111.53(7)
O5 Na1 O3 . 1_545 94.80(7)
O2 Na1 O3 1_545 1_545 54.71(6)
S1 O1 Na1 . 3_666 134.30(11)
S1 O1 Na1 . . 117.86(10)
Na1 O1 Na1 3_666 . 104.89(7)
S1 O2 Na1 . 2_656 134.67(12)
S1 O2 Na1 . 1_565 102.91(10)
Na1 O2 Na1 2_656 1_565 115.10(8)
S1 O3 Na1 . 1_565 90.25(9)
C5 O4 C8 . . 117.8(2)
C1 O5 Na1 . . 119.04(14)
C1 O5 H5 . . 114(2)
Na1 O5 H5 . . 113(2)
O1 S1 O2 . . 113.21(12)
O1 S1 O3 . . 112.97(10)
O2 S1 O3 . . 110.49(11)
O1 S1 C1 . . 104.83(11)
O2 S1 C1 . . 107.34(11)
O3 S1 C1 . . 107.51(12)
O5 C1 C2 . . 111.2(2)
O5 C1 S1 . . 106.27(19)
C2 C1 S1 . . 111.33(17)
O5 C1 H1 . . 109.3
C2 C1 H1 . . 109.3
S1 C1 H1 . . 109.3
C3 C2 C7 . . 117.4(3)
C3 C2 C1 . . 121.5(3)
C7 C2 C1 . . 121.1(2)
C4 C3 C2 . . 122.0(3)
C4 C3 H3 . . 119.0
C2 C3 H3 . . 119.0
C3 C4 C5 . . 119.6(3)
C3 C4 H4 . . 120.2
C5 C4 H4 . . 120.2
O4 C5 C4 . . 124.6(3)
O4 C5 C6 . . 115.9(3)
C4 C5 C6 . . 119.6(3)
C7 C6 C5 . . 120.3(3)
C7 C6 H6 . . 119.9
C5 C6 H6 . . 119.9
C6 C7 C2 . . 121.1(3)
C6 C7 H7 . . 119.4
C2 C7 H7 . . 119.4
O4 C8 H8A . . 109.5
O4 C8 H8B . . 109.5
H8A C8 H8B . . 109.5
O4 C8 H8C . . 109.5
H8A C8 H8C . . 109.5
H8B C8 H8C . . 109.5

loop_
_geom_bond_atom_site_label_1
_geom_bond_atom_site_label_2
_geom_bond_site_symmetry_2
_geom_bond_distance
_geom_bond_publ_flag
Na1 O1 3_666 2.3060(19) y
Na1 O2 2_646 2.307(2) y
Na1 O1 . 2.397(2) y
Na1 O5 . 2.412(2) y
Na1 O2 1_545 2.439(2) y
Na1 O3 1_545 2.736(2) y
O1 S1 . 1.4533(18) ?
O2 S1 . 1.4538(19) ?
O3 S1 . 1.4584(18) ?
O4 C5 . 1.370(4) ?
O4 C8 . 1.430(3) ?
O5 C1 . 1.410(3) ?
O5 H5 . 0.85(3) ?
S1 C1 . 1.822(3) ?
C1 C2 . 1.497(4) ?
C1 H1 . 0.9800 ?
C2 C3 . 1.390(4) ?
C2 C7 . 1.396(4) ?
C3 C4 . 1.377(4) ?
C3 H3 . 0.9300 ?
C4 C5 . 1.383(4) ?
C4 H4 . 0.9300 ?
C5 C6 . 1.387(4) ?
C6 C7 . 1.377(4) ?
C6 H6 . 0.9300 ?
C7 H7 . 0.9300 ?
C8 H8A . 0.9600 ?
C8 H8B . 0.9600 ?
C8 H8C . 0.9600 ?

loop_
_geom_contact_atom_site_label_1
_geom_contact_atom_site_label_2
_geom_contact_distance
_geom_contact_site_symmetry_2
_geom_contact_publ_flag
Na1 Na1 3.729(2) 3_666 y
Na1 Na1 4.006(2) 2_646 y
Na1 Na1 4.006(2) 2_656 n
Na1 Na1 4.939(2) 3_656 y
Na1 Na1 4.987(2) 4_565 y
Na1 Na1 4.987(2) 4_566 n

loop_
_geom_hbond_atom_site_label_D
_geom_hbond_atom_site_label_H
_geom_hbond_atom_site_label_A
_geom_hbond_site_symmetry_A
_geom_hbond_distance_DH
_geom_hbond_distance_HA
_geom_hbond_distance_DA
_geom_hbond_angle_DHA
O5 H5 O3 4_576 0.85(3) 1.84(3) 2.676(3) 169(3)
C3 H3 O3 1_545 0.93 2.30 3.152(3) 152
C1 H1 Cg1 4_576 0.98 2.93(3) 3.818(3) 157
C8 H8C Cg1 4_565 0.96 2.92(3) 3.669(5) 131
